data_7201881
loop_
_publ_author_name
'Ashmore, Jason'
'Bishop, Roger'
'Craig, Donald C.'
'Scudder, Marcia L.'

_publ_section_title
;
 Synthesis and inclusion properties of new nitrated C2&#x2212;
 symmetric diquinoline hosts
;
_journal_issue 7
_journal_name_full CrystEngComm
_journal_page_first 839
_journal_paper_doi 10.1039/b717948k
_journal_volume 10
_journal_year 2008
_chemical_formula_moiety 'C23 H16 N4 O4'
_chemical_formula_sum 'C23 H16 N4 O4'
_chemical_formula_weight 412.4
_space_group_crystal_system orthorhombic
_space_group_IT_number 60
_space_group_name_H-M_alt 'P b c n'
_symmetry_space_group_name_Hall '-P 2n 2ab'
_symmetry_space_group_name_H-M 'P b c n'
_atom_type_scat_source 'International Tables for X-ray Crystallography, Vol. IV'
_audit_creation_method 'RAELSPUB and manual entry'
_cell_angle_alpha 90
_cell_angle_beta 90
_cell_angle_gamma 90
_cell_formula_units_Z 4
_cell_length_a 7.883(2)
_cell_length_b 9.292(4)
_cell_length_c 25.355(8)
_cell_measurement_reflns_used 11
_cell_measurement_temperature 294
_cell_measurement_theta_max 11
_cell_measurement_theta_min 10
_cell_volume 1857.2(11)
_computing_cell_refinement 'CAD4 Version 5.0, (Schagen et al, 1989)'
_computing_data_collection 'CAD4 Version 5.0, (Schagen et al, 1989)'
_computing_data_reduction 'Local program'
_computing_molecular_graphics 'ORTEP-II, (Johnson, 1976)'
_computing_publication_material 'Local programs'
_computing_structure_refinement 'RAELS, (Rae, 1996)'
_computing_structure_solution 'SIR92 (Altomare et al, 1994)'
_diffrn_measured_fraction_theta_full 1.00
_diffrn_measured_fraction_theta_max 1.00
_diffrn_measurement_device_type 'Nonius CAD-4'
_diffrn_measurement_method \w--2\q
_diffrn_radiation_probe x-ray
_diffrn_radiation_type 'Mo K\a'
_diffrn_radiation_wavelength 0.71073
_diffrn_reflns_limit_h_max 9
_diffrn_reflns_limit_h_min 0
_diffrn_reflns_limit_k_max 11
_diffrn_reflns_limit_k_min 0
_diffrn_reflns_limit_l_max 30
_diffrn_reflns_limit_l_min 0
_diffrn_reflns_number 1634
_diffrn_reflns_theta_full 25
_diffrn_reflns_theta_max 25
_diffrn_standards_decay_% 0
_diffrn_standards_interval_time 30
_diffrn_standards_number 1
_exptl_absorpt_coefficient_mu 0.102
_exptl_absorpt_correction_type none
_exptl_crystal_colour colourless
_exptl_crystal_density_diffrn 1.47
_exptl_crystal_density_method 'not measured'
_exptl_crystal_description prism
_exptl_crystal_F_000 856.0
_exptl_crystal_size_max 0.25
_exptl_crystal_size_mid 0.12
_exptl_crystal_size_min 0.10
_refine_diff_density_max 0.48
_refine_diff_density_min -0.60
_refine_ls_extinction_method none
_refine_ls_goodness_of_fit_ref 1.64
_refine_ls_hydrogen_treatment noref
_refine_ls_number_parameters 74
_refine_ls_number_reflns 833
_refine_ls_R_factor_gt 0.052
_refine_ls_shift/su_max 0.002
_refine_ls_structure_factor_coef F
_refine_ls_weighting_details 'w = 1/[\s^2^(F) + 0.0004F^2^]'
_refine_ls_weighting_scheme calc
_refine_ls_wR_factor_ref 0.058
_reflns_number_gt 833
_reflns_number_total 1634
_reflns_threshold_expression I>2\s(I)
_cod_data_source_file b717948k.txt
_cod_data_source_block drb312
_cod_original_cell_volume 1857(1)
_cod_database_code 7201881

loop_
_space_group_symop_id
_space_group_symop_operation_xyz
1 x,y,z
2 1/2-x,1/2-y,1/2+z
3 1/2+x,1/2-y,-z
4 -x,y,1/2-z
5 -x,-y,-z
6 1/2+x,1/2+y,1/2-z
7 1/2-x,1/2+y,z
8 x,-y,1/2+z

loop_
_atom_site_label
_atom_site_fract_x
_atom_site_fract_y
_atom_site_fract_z
_atom_site_U_iso_or_equiv
_atom_site_adp_type
_atom_site_type_symbol
_atom_site_occupancy
O1 0.6682(4) 0.6204(4) 0.0819(1) 0.087(1) Uani O 1.0
O2 0.5325(5) 0.6711(4) 0.0122(1) 0.078(1) Uani O 1.0
N1 0.2261(4) 0.2913(3) 0.1757(1) 0.0383(7) Uani N 1.0
N2 0.5402(5) 0.6152(4) 0.0554(2) 0.053(1) Uani N 1.0
C1 0.3432(5) 0.1395(4) 0.2429(1) 0.0420(8) Uani C 1.0
C2 0.3656(5) 0.2440(4) 0.1977(1) 0.0356(7) Uani C 1.0
C3 0.5303(5) 0.2868(4) 0.1817(1) 0.0343(6) Uani C 1.0
C4 0.6893(5) 0.2205(4) 0.2051(1) 0.0402(8) Uani C 1.0
C5 0.5000 0.0442(5) 0.2500 0.048(1) Uani C 1.0
C6 0.2389(5) 0.3892(4) 0.1357(1) 0.0373(6) Uani C 1.0
C7 0.0848(5) 0.4339(5) 0.1125(2) 0.0454(8) Uani C 1.0
C8 0.0852(5) 0.5329(5) 0.0723(2) 0.050(1) Uani C 1.0
C9 0.2395(6) 0.5907(4) 0.0542(1) 0.0479(8) Uani C 1.0
C10 0.3868(5) 0.5471(4) 0.0767(2) 0.0423(6) Uani C 1.0
C11 0.3968(4) 0.4437(4) 0.1179(2) 0.0359(5) Uani C 1.0
C12 0.5439(5) 0.3873(4) 0.1421(1) 0.0354(5) Uani C 1.0
HC1 0.2432 0.0766 0.2352 0.051 Uani H 1.0
H1C4 0.7732 0.2991 0.2119 0.041 Uani H 1.0
H2C4 0.7377 0.1513 0.1789 0.048 Uani H 1.0
H1C5 0.5150 -0.0180 0.2181 0.055 Uani H 0.5
H2C5 0.4850 -0.0180 0.2819 0.055 Uani H 0.5
HC7 -0.0251 0.3932 0.1254 0.053 Uani H 1.0
HC8 -0.0241 0.5639 0.0559 0.059 Uani H 1.0
HC9 0.2405 0.6633 0.0251 0.055 Uani H 1.0
HC12 0.6584 0.4204 0.1303 0.041 Uani H 1.0

loop_
_atom_site_aniso_label
_atom_site_aniso_U_11
_atom_site_aniso_U_22
_atom_site_aniso_U_33
_atom_site_aniso_U_12
_atom_site_aniso_U_13
_atom_site_aniso_U_23
_atom_site_aniso_type_symbol
O1 0.056(2) 0.111(3) 0.092(3) -0.026(2) -0.012(2) 0.045(3) O
O2 0.095(3) 0.082(2) 0.056(2) -0.011(2) 0.009(2) 0.030(2) O
N1 0.037(1) 0.0423(8) 0.0357(6) -0.0059(5) -0.0005(5) 0.0004(2) N
N2 0.060(3) 0.051(2) 0.047(2) -0.003(2) 0.007(2) 0.010(2) N
C1 0.054(2) 0.0340(8) 0.0385(7) -0.0111(6) -0.0034(8) 0.0025(3) C
C2 0.040(1) 0.0315(7) 0.0351(7) -0.0039(3) -0.0003(6) -0.0002(1) C
C3 0.037(1) 0.0320(8) 0.0339(7) 0.0024(2) 0.0013(7) -0.0016(2) C
C4 0.043(1) 0.042(1) 0.0361(6) 0.0110(7) 0.0003(8) -0.0039(4) C
C5 0.073(3) 0.0282(8) 0.042(1) 0.0000 -0.008(1) 0.0000 C
C6 0.0361(9) 0.0411(7) 0.0349(6) 0.0003(4) -0.0005(5) 0.0000 C
C7 0.0385(8) 0.060(2) 0.0377(8) 0.0047(8) -0.0029(8) -0.0001(2) C
C8 0.0489(9) 0.061(2) 0.0393(8) 0.012(1) -0.006(1) 0.0011(5) C
C9 0.058(1) 0.047(1) 0.0383(6) 0.0065(9) -0.0060(7) 0.0048(7) C
C10 0.0501(9) 0.041(1) 0.0356(7) -0.0013(6) -0.0021(5) 0.0048(6) C
C11 0.0385(8) 0.0356(8) 0.0337(7) 0.0000(2) 0.0005(6) 0.0013(2) C
C12 0.0357(9) 0.0375(9) 0.0332(7) -0.0002(3) 0.0023(7) 0.0001(2) C

loop_
_geom_angle_atom_site_label_1
_geom_angle_atom_site_label_2
_geom_angle_atom_site_label_3
_geom_angle
_geom_angle_site_symmetry_1
_geom_angle_site_symmetry_2
_geom_angle_site_symmetry_3
_geom_angle_publ_flag
C2 N1 C6 118.5(3) 1_555 1_555 1_555 no
O1 N2 O2 121.6(4) 1_555 1_555 1_555 no
O1 N2 C10 119.9(4) 1_555 1_555 1_555 no
O2 N2 C10 118.4(4) 1_555 1_555 1_555 no
C2 C1 C4 110.8(3) 1_555 1_555 4_655 no
C2 C1 C5 111.5(3) 1_555 1_555 1_555 no
C2 C1 HC1 108.7 1_555 1_555 1_555 no
C4 C1 C5 108.4(3) 4_655 1_555 1_555 no
C4 C1 HC1 108.7 4_655 1_555 1_555 no
C5 C1 HC1 108.7 1_555 1_555 1_555 no
N1 C2 C1 116.1(4) 1_555 1_555 1_555 no
N1 C2 C3 123.7(3) 1_555 1_555 1_555 no
C1 C2 C3 120.2(4) 1_555 1_555 1_555 no
C2 C3 C4 122.2(3) 1_555 1_555 1_555 no
C2 C3 C12 118.0(4) 1_555 1_555 1_555 no
C4 C3 C12 119.7(4) 1_555 1_555 1_555 no
C1 C4 C3 113.2(3) 4_655 1_555 1_555 no
C1 C4 H1C4 108.5 4_655 1_555 1_555 no
C1 C4 H2C4 108.5 4_655 1_555 1_555 no
C3 C4 H1C4 108.5 1_555 1_555 1_555 no
C3 C4 H2C4 108.5 1_555 1_555 1_555 no
H1C4 C4 H2C4 109.5 1_555 1_555 1_555 no
C1 C5 C1 109.3(4) 1_555 1_555 4_655 no
C1 C5 H1C5 109.5 1_555 1_555 1_555 no
C1 C5 H2C5 109.5 1_555 1_555 1_555 no
C1 C5 H1C5 109.5 4_655 1_555 1_555 no
C1 C5 H2C5 109.5 4_655 1_555 1_555 no
H1C5 C5 H2C5 109.5 1_555 1_555 1_555 no
N1 C6 C7 116.2(4) 1_555 1_555 1_555 no
N1 C6 C11 122.6(4) 1_555 1_555 1_555 no
C7 C6 C11 121.2(3) 1_555 1_555 1_555 no
C6 C7 C8 120.3(4) 1_555 1_555 1_555 no
C6 C7 HC7 119.8 1_555 1_555 1_555 no
C8 C7 HC7 119.8 1_555 1_555 1_555 no
C7 C8 C9 120.0(4) 1_555 1_555 1_555 no
C7 C8 HC8 120.0 1_555 1_555 1_555 no
C9 C8 HC8 120.0 1_555 1_555 1_555 no
C8 C9 C10 119.4(4) 1_555 1_555 1_555 no
C8 C9 HC9 120.3 1_555 1_555 1_555 no
C10 C9 HC9 120.3 1_555 1_555 1_555 no
N2 C10 C9 115.0(4) 1_555 1_555 1_555 no
N2 C10 C11 121.1(4) 1_555 1_555 1_555 no
C9 C10 C11 123.9(4) 1_555 1_555 1_555 no
C6 C11 C10 115.2(4) 1_555 1_555 1_555 no
C6 C11 C12 116.8(3) 1_555 1_555 1_555 no
C10 C11 C12 128.0(4) 1_555 1_555 1_555 no
C3 C12 C11 120.3(4) 1_555 1_555 1_555 no
C3 C12 HC12 119.8 1_555 1_555 1_555 no
C11 C12 HC12 119.8 1_555 1_555 1_555 no

loop_
_geom_bond_atom_site_label_1
_geom_bond_atom_site_label_2
_geom_bond_distance
_geom_bond_site_symmetry_1
_geom_bond_site_symmetry_2
_geom_bond_publ_flag
O1 N2 1.214(4) 1_555 1_555 no
O2 N2 1.213(4) 1_555 1_555 no
N1 C2 1.309(4) 1_555 1_555 no
N1 C6 1.366(4) 1_555 1_555 no
N2 C10 1.467(5) 1_555 1_555 no
C1 C2 1.513(5) 1_555 1_555 no
C1 C4 1.542(5) 1_555 4_655 no
C1 C5 1.531(5) 1_555 1_555 no
C1 HC1 1.000 1_555 1_555 no
C2 C3 1.416(5) 1_555 1_555 no
C3 C4 1.517(5) 1_555 1_555 no
C3 C12 1.376(5) 1_555 1_555 no
C4 C1 1.542(5) 1_555 4_655 no
C4 H1C4 1.000 1_555 1_555 no
C4 H2C4 1.000 1_555 1_555 no
C5 C1 1.531(5) 1_555 4_655 no
C5 H1C5 1.000 1_555 1_555 no
C5 H2C5 1.000 1_555 1_555 no
C6 C7 1.412(5) 1_555 1_555 no
C6 C11 1.418(5) 1_555 1_555 no
C7 C8 1.373(6) 1_555 1_555 no
C7 HC7 1.000 1_555 1_555 no
C8 C9 1.406(5) 1_555 1_555 no
C8 HC8 1.000 1_555 1_555 no
C9 C10 1.355(5) 1_555 1_555 no
C9 HC9 1.000 1_555 1_555 no
C10 C11 1.423(5) 1_555 1_555 no
C11 C12 1.411(5) 1_555 1_555 no
C12 HC12 1.000 1_555 1_555 no
